data_7012610
loop_
_publ_author_name
'Tynan, Eithne'
'Jensen, Paul'
'Kruger, Paul E.'
'Lees, Anthea C.'
'Nieuwenhuyzen, Mark'

_publ_section_title
;
 Coordination and hydrogen bonded networks featuring
 4,4'-dicarboxy-2,2'-bipyridine (H2dcbp): structural characterisation
 of H2dcbp, [Co(dcbp)(H2O)4]&#x00B7;4H2O, and
 {[Cu(dcbp)(H2O)2]&#x00B7;2H2O}n
;
_journal_issue 7
_journal_name_full 'Dalton Transactions'
_journal_page_first 1223
_journal_paper_doi 10.1039/b212318e
_journal_year 2003
_chemical_formula_moiety H2dcbp
_chemical_formula_sum 'C12 H8 N2 O4'
_chemical_formula_weight 244.20
_chemical_name_common '2,2'-bipyridine-4,4'-dicarboxylic acid'
_chemical_name_systematic
; 
? 
;
_space_group_IT_number 9
_symmetry_cell_setting monoclinic
_symmetry_space_group_name_Hall 'C -2yc'
_symmetry_space_group_name_H-M 'C 1 c 1'
_atom_sites_solution_hydrogens geom
_atom_sites_solution_primary direct
_atom_sites_solution_secondary difmap
_audit_creation_method SHELXL-97
_cell_angle_alpha 90.00
_cell_angle_beta 91.199(5)
_cell_angle_gamma 90.00
_cell_formula_units_Z 4
_cell_length_a 3.6250(10)
_cell_length_b 14.644(5)
_cell_length_c 18.649(7)
_cell_measurement_temperature 173(2)
_cell_volume 989.8(6)
_computing_cell_refinement 'Bruker SMART'
_computing_data_collection 'Bruker SMART'
_computing_data_reduction 'Bruker SAINT'
_computing_molecular_graphics 'Bruker SHELXTL'
_computing_publication_material 'Bruker SHELXTL'
_computing_structure_refinement 'SHELXL-97 (Sheldrick, 1997)'
_computing_structure_solution 'SHELXS-97 (Sheldrick, 1990)'
_diffrn_ambient_temperature 173(2)
_diffrn_measured_fraction_theta_full 0.999
_diffrn_measured_fraction_theta_max 0.999
_diffrn_measurement_device_type 'Bruker SMART APEX CCD'
_diffrn_measurement_method 'Omega scans'
_diffrn_radiation_monochromator graphite
_diffrn_radiation_source 'fine-focus sealed tube'
_diffrn_radiation_type MoK\a
_diffrn_radiation_wavelength 0.71073
_diffrn_reflns_av_R_equivalents 0.0380
_diffrn_reflns_av_sigmaI/netI 0.0432
_diffrn_reflns_limit_h_max 4
_diffrn_reflns_limit_h_min -4
_diffrn_reflns_limit_k_max 16
_diffrn_reflns_limit_k_min -16
_diffrn_reflns_limit_l_max 20
_diffrn_reflns_limit_l_min -20
_diffrn_reflns_number 4020
_diffrn_reflns_theta_full 23.29
_diffrn_reflns_theta_max 23.29
_diffrn_reflns_theta_min 2.18
_exptl_absorpt_coefficient_mu 0.126
_exptl_absorpt_correction_T_max 1.000
_exptl_absorpt_correction_T_min 0.833
_exptl_absorpt_correction_type empirical
_exptl_absorpt_process_details SADABS
_exptl_crystal_colour Colourless
_exptl_crystal_density_diffrn 1.639
_exptl_crystal_density_method 'not measured'
_exptl_crystal_description Needle
_exptl_crystal_F_000 504
_exptl_crystal_size_max 0.4
_exptl_crystal_size_mid 0.15
_exptl_crystal_size_min 0.1
_refine_diff_density_max 0.167
_refine_diff_density_min -0.152
_refine_diff_density_rms 0.040
_refine_ls_abs_structure_details 'Flack H D (1983), Acta Cryst. A39, 876-881'
_refine_ls_abs_structure_Flack 0.7(14)
_refine_ls_extinction_method none
_refine_ls_goodness_of_fit_ref 1.025
_refine_ls_hydrogen_treatment mixed
_refine_ls_matrix_type full
_refine_ls_number_parameters 169
_refine_ls_number_reflns 1396
_refine_ls_number_restraints 4
_refine_ls_restrained_S_all 1.025
_refine_ls_R_factor_all 0.0370
_refine_ls_R_factor_gt 0.0329
_refine_ls_shift/su_max 0.000
_refine_ls_shift/su_mean 0.000
_refine_ls_structure_factor_coef Fsqd
_refine_ls_weighting_details 'calc w=1/[\s^2^(Fo^2^)+(0.0367P)^2^+0.0000P] where P=(Fo^2^+2Fc^2^)/3'
_refine_ls_weighting_scheme calc
_refine_ls_wR_factor_gt 0.0718
_refine_ls_wR_factor_ref 0.0745
_reflns_number_gt 1300
_reflns_number_total 1396
_reflns_threshold_expression >2sigma(I)
_cod_data_source_file b212318e.txt
_cod_data_source_block H2dcb
_cod_depositor_comments
;
The following automatic conversions were performed:
'_symmetry_cell_setting' value 'Monoclinic' changed to 'monoclinic'
according to '/home/saulius/struct/CIF-dictionaries/cif_core.dic'
dictionary named 'cif_core.dic' version 2.4.1 from 2010-06-29.

Automatic conversion script
Id: cif_fix_enum 1527 2010-12-29 10:47:43Z saulius 
;
_cod_original_sg_symbol_H-M Cc
_cod_database_code 7012610

loop_
_symmetry_equiv_pos_as_xyz
'x, y, z'
'x, -y, z+1/2'
'x+1/2, y+1/2, z'
'x+1/2, -y+1/2, z+1/2'

loop_
_atom_site_label
_atom_site_type_symbol
_atom_site_fract_x
_atom_site_fract_y
_atom_site_fract_z
_atom_site_U_iso_or_equiv
_atom_site_adp_type
_atom_site_occupancy
_atom_site_symmetry_multiplicity
_atom_site_calc_flag
_atom_site_refinement_flags
_atom_site_disorder_assembly
_atom_site_disorder_group
C1 C 0.0493(8) 0.37957(19) -0.22288(15) 0.0216(7) Uani 1 1 d . . .
H1 H 0.0135 0.3380 -0.2615 0.026 Uiso 1 1 calc R . .
C2 C 0.1500(8) 0.4682(2) -0.23845(15) 0.0230(7) Uani 1 1 d . . .
H2 H 0.1850 0.4868 -0.2866 0.028 Uiso 1 1 calc R . .
C3 C 0.1990(8) 0.52927(19) -0.18260(15) 0.0183(7) Uani 1 1 d . . .
C4 C 0.1482(8) 0.49919(19) -0.11304(14) 0.0191(7) Uani 1 1 d . . .
H4 H 0.1781 0.5400 -0.0738 0.023 Uiso 1 1 calc R . .
C5 C 0.0534(7) 0.40882(18) -0.10152(14) 0.0176(7) Uani 1 1 d . . .
C6 C 0.0118(7) 0.36958(18) -0.02786(14) 0.0181(7) Uani 1 1 d . . .
C7 C 0.0985(7) 0.27882(19) -0.01459(14) 0.0183(7) Uani 1 1 d . . .
H7 H 0.1955 0.2418 -0.0515 0.022 Uiso 1 1 calc R . .
C8 C 0.0425(8) 0.24261(18) 0.05287(15) 0.0178(6) Uani 1 1 d . . .
C9 C -0.0904(8) 0.29935(19) 0.10598(14) 0.0201(7) Uani 1 1 d . . .
H9 H -0.1339 0.2764 0.1527 0.024 Uiso 1 1 calc R . .
C10 C -0.1580(8) 0.38962(19) 0.08964(16) 0.0221(7) Uani 1 1 d . . .
H10 H -0.2422 0.4288 0.1264 0.026 Uiso 1 1 calc R . .
C11 C 0.1153(8) 0.14360(19) 0.06793(15) 0.0198(7) Uani 1 1 d . . .
C12 C 0.3050(9) 0.62591(19) -0.19854(18) 0.0230(7) Uani 1 1 d . . .
N1 N 0.0000(6) 0.34966(15) -0.15649(11) 0.0196(6) Uani 1 1 d . . .
N2 N -0.1100(6) 0.42464(15) 0.02387(12) 0.0204(6) Uani 1 1 d . . .
O1 O 0.0530(6) 0.10847(13) 0.12485(11) 0.0353(6) Uani 1 1 d . . .
O2 O 0.2488(6) 0.10134(14) 0.01232(11) 0.0300(6) Uani 1 1 d D . .
O3 O 0.4510(6) 0.64850(13) -0.25280(11) 0.0316(6) Uani 1 1 d . . .
O4 O 0.2241(6) 0.68141(13) -0.14496(11) 0.0272(5) Uani 1 1 d D . .
H2A H 0.280(9) 0.0436(14) 0.0231(16) 0.041 Uiso 1 1 d D . .
H4A H 0.325(8) 0.7346(15) -0.1487(18) 0.041 Uiso 1 1 d D . .

loop_
_atom_site_aniso_label
_atom_site_aniso_U_11
_atom_site_aniso_U_22
_atom_site_aniso_U_33
_atom_site_aniso_U_23
_atom_site_aniso_U_13
_atom_site_aniso_U_12
C1 0.0298(19) 0.0188(17) 0.0163(16) -0.0015(13) 0.0013(13) -0.0022(13)
C2 0.0279(17) 0.0226(17) 0.0184(16) 0.0012(13) 0.0016(13) -0.0009(14)
C3 0.0186(16) 0.0147(17) 0.0217(16) 0.0023(13) 0.0033(12) 0.0012(13)
C4 0.0187(17) 0.0192(17) 0.0195(16) -0.0042(12) 0.0022(12) 0.0042(13)
C5 0.0172(17) 0.0150(16) 0.0206(15) 0.0018(13) 0.0024(12) -0.0007(13)
C6 0.0178(18) 0.0139(16) 0.0225(16) -0.0003(13) 0.0010(13) -0.0018(13)
C7 0.0168(17) 0.0189(18) 0.0192(16) -0.0036(12) -0.0011(12) -0.0009(13)
C8 0.0180(16) 0.0148(16) 0.0205(15) -0.0014(12) 0.0008(11) 0.0004(13)
C9 0.0224(17) 0.0200(18) 0.0178(15) 0.0031(12) -0.0028(12) 0.0006(14)
C10 0.0224(18) 0.0201(17) 0.0236(18) -0.0042(14) 0.0008(13) 0.0003(13)
C11 0.0239(18) 0.0185(16) 0.0170(16) 0.0008(15) 0.0003(12) 0.0003(15)
C12 0.0246(18) 0.0196(18) 0.0246(16) -0.0017(15) -0.0025(13) 0.0015(14)
N1 0.0231(14) 0.0157(13) 0.0198(13) -0.0031(11) -0.0038(10) -0.0017(12)
N2 0.0250(14) 0.0173(14) 0.0189(13) 0.0000(12) 0.0017(10) 0.0019(12)
O1 0.0620(18) 0.0204(12) 0.0240(13) 0.0057(10) 0.0107(11) 0.0080(12)
O2 0.0507(15) 0.0127(11) 0.0272(12) 0.0028(10) 0.0112(11) 0.0073(11)
O3 0.0469(15) 0.0261(13) 0.0223(12) 0.0041(10) 0.0133(11) -0.0070(11)
O4 0.0420(14) 0.0132(11) 0.0267(11) -0.0030(10) 0.0051(9) -0.0079(11)

loop_
_atom_type_symbol
_atom_type_description
_atom_type_scat_dispersion_real
_atom_type_scat_dispersion_imag
_atom_type_scat_source
C C 0.0033 0.0016 'International Tables Vol C Tables 4.2.6.8 and 6.1.1.4'
H H 0.0000 0.0000 'International Tables Vol C Tables 4.2.6.8 and 6.1.1.4'
N N 0.0061 0.0033 'International Tables Vol C Tables 4.2.6.8 and 6.1.1.4'
O O 0.0106 0.0060 'International Tables Vol C Tables 4.2.6.8 and 6.1.1.4'

loop_
_geom_angle_atom_site_label_1
_geom_angle_atom_site_label_2
_geom_angle_atom_site_label_3
_geom_angle
_geom_angle_site_symmetry_1
_geom_angle_site_symmetry_3
_geom_angle_publ_flag
N1 C1 C2 123.2(3) . . ?
C1 C2 C3 118.7(3) . . ?
C2 C3 C4 118.8(3) . . ?
C2 C3 C12 119.5(2) . . ?
C4 C3 C12 121.7(3) . . ?
C5 C4 C3 119.2(3) . . ?
N1 C5 C4 121.8(2) . . ?
N1 C5 C6 115.7(2) . . ?
C4 C5 C6 122.6(2) . . ?
N2 C6 C7 121.7(2) . . ?
N2 C6 C5 118.0(2) . . ?
C7 C6 C5 120.3(2) . . ?
C8 C7 C6 119.5(2) . . ?
C7 C8 C9 118.6(2) . . ?
C7 C8 C11 120.8(2) . . ?
C9 C8 C11 120.5(3) . . ?
C10 C9 C8 118.7(3) . . ?
N2 C10 C9 122.8(3) . . ?
O1 C11 O2 125.1(3) . . ?
O1 C11 C8 122.8(3) . . ?
O2 C11 C8 112.1(2) . . ?
O3 C12 O4 125.2(3) . . ?
O3 C12 C3 123.2(3) . . ?
O4 C12 C3 111.6(3) . . ?
C1 N1 C5 118.4(2) . . ?
C6 N2 C10 118.6(2) . . ?

loop_
_geom_bond_atom_site_label_1
_geom_bond_atom_site_label_2
_geom_bond_distance
_geom_bond_site_symmetry_2
_geom_bond_publ_flag
C1 N1 1.329(3) . ?
C1 C2 1.380(4) . ?
C2 C3 1.382(4) . ?
C3 C4 1.386(4) . ?
C3 C12 1.498(4) . ?
C4 C5 1.385(4) . ?
C5 N1 1.353(3) . ?
C5 C6 1.500(3) . ?
C6 N2 1.339(3) . ?
C6 C7 1.387(4) . ?
C7 C8 1.384(3) . ?
C8 C9 1.387(4) . ?
C8 C11 1.499(4) . ?
C9 C10 1.377(4) . ?
C10 N2 1.344(4) . ?
C11 O1 1.205(3) . ?
C11 O2 1.309(3) . ?
C12 O3 1.198(3) . ?
C12 O4 1.326(4) . ?

loop_
_cod_related_entry_id
_cod_related_entry_database
_cod_related_entry_code
1 ChemSpider 599583
